data_1506404
loop_
_publ_author_name
'Kee, Hooi Ling'
'Kirmaier, Christine'
'Yu, Lianhe'
'Thamyongkit, Patchanita'
'Youngblood, W. Justin'
'Calder, Matthew E.'
'Ramos, Lavoisier'
'Noll, Bruce C.'
'Bocian, David F.'
'Scheidt, W. Robert'
'Birge, Robert R.'
'Lindsey, Jonathan S.'
'Holten, Dewey'

_publ_section_title
;
 Structural control of the photodynamics of boron-dipyrrin complexes.
;
_journal_issue 43
_journal_name_full 'The journal of physical chemistry. B'
_journal_page_first 20433
_journal_page_last 20443
_journal_paper_doi 10.1021/jp0525078
_journal_volume 109
_journal_year 2005
_chemical_absolute_configuration unk
_chemical_compound_source synthesized
_chemical_formula_moiety 'C20 H23 B N2'
_chemical_formula_sum 'C20 H23 B N2'
_chemical_formula_weight 302.21
_space_group_IT_number 33
_symmetry_cell_setting orthorhombic
_symmetry_Int_Tables_number 33
_symmetry_space_group_name_Hall 'P 2c -2n'
_symmetry_space_group_name_H-M 'P n a 21'
_atom_sites_solution_hydrogens geom
_atom_sites_solution_primary direct
_atom_sites_solution_secondary difmap
_audit_creation_method SHELXL-97
_cell_angle_alpha 90.00
_cell_angle_beta 90.00
_cell_angle_gamma 90.00
_cell_formula_units_Z 4
_cell_length_a 16.8983(4)
_cell_length_b 13.5687(3)
_cell_length_c 7.4844(2)
_cell_measurement_reflns_used 9962
_cell_measurement_temperature 100(2)
_cell_measurement_theta_max 34.98
_cell_measurement_theta_min 2.84
_cell_volume 1716.08(7)
_computing_cell_refinement 'APEX2/SAINT (Bruker, 2004)'
_computing_data_collection 'APEX2 (Bruker, 2004)'
_computing_data_reduction 'SAINT/XPREP (Bruker, 2004; Sheldrick, 2003)'
_computing_molecular_graphics 'XP (Sheldrick, 1998)'
_computing_publication_material 'XCIF (Sheldrick, 2001)'
_computing_structure_refinement 'SHELXL-97 (Sheldrick, 1997)'
_computing_structure_solution 'SHELXS-97 (Sheldrick, 1990)'
_diffrn_ambient_temperature 100(2)
_diffrn_detector_area_resol_mean 8.33
_diffrn_measured_fraction_theta_full 0.991
_diffrn_measured_fraction_theta_max 0.991
_diffrn_measurement_device_type 'Bruker SMART APEX CCD area detector'
_diffrn_measurement_method '\f and \w scans'
_diffrn_radiation_monochromator graphite
_diffrn_radiation_probe x-ray
_diffrn_radiation_type MoK\a
_diffrn_radiation_wavelength 0.71073
_diffrn_reflns_av_R_equivalents 0.0270
_diffrn_reflns_av_sigmaI/netI 0.0167
_diffrn_reflns_limit_h_max 27
_diffrn_reflns_limit_h_min -21
_diffrn_reflns_limit_k_max 18
_diffrn_reflns_limit_k_min -22
_diffrn_reflns_limit_l_max 12
_diffrn_reflns_limit_l_min -12
_diffrn_reflns_number 42763
_diffrn_reflns_theta_full 36.02
_diffrn_reflns_theta_max 36.02
_diffrn_reflns_theta_min 1.92
_diffrn_source 'fine-focus sealed tube'
_diffrn_source_type 'Siemens KFFMO2K-90'
_exptl_absorpt_coefficient_mu 0.068
_exptl_absorpt_correction_T_max 0.9877
_exptl_absorpt_correction_T_min 0.9747
_exptl_absorpt_correction_type multi-scan
_exptl_crystal_colour 'translucent dark orange'
_exptl_crystal_density_diffrn 1.170
_exptl_crystal_density_method 'not measured'
_exptl_crystal_description 'irregular block'
_exptl_crystal_F_000 648
_exptl_crystal_size_max 0.38
_exptl_crystal_size_mid 0.30
_exptl_crystal_size_min 0.18
_refine_diff_density_max 0.483
_refine_diff_density_min -0.232
_refine_diff_density_rms 0.056
_refine_ls_abs_structure_details 'Flack H D (1983), Acta Cryst. A39, 876-881'
_refine_ls_abs_structure_Flack 0(10)
_refine_ls_extinction_method none
_refine_ls_goodness_of_fit_ref 1.035
_refine_ls_hydrogen_treatment constr
_refine_ls_matrix_type full
_refine_ls_number_parameters 213
_refine_ls_number_reflns 4286
_refine_ls_number_restraints 1
_refine_ls_restrained_S_all 1.035
_refine_ls_R_factor_all 0.0436
_refine_ls_R_factor_gt 0.0391
_refine_ls_shift/su_max 0.000
_refine_ls_shift/su_mean 0.000
_refine_ls_structure_factor_coef Fsqd
_refine_ls_weighting_details 'calc w=1/[\s^2^(Fo^2^)+(0.0826P)^2^+0.0717P] where P=(Fo^2^+2Fc^2^)/3'
_refine_ls_weighting_scheme calc
_refine_ls_wR_factor_gt 0.1052
_refine_ls_wR_factor_ref 0.1091
_reflns_number_gt 3943
_reflns_number_total 4286
_reflns_threshold_expression >2sigma(I)
_cod_data_source_file jp0525078si20050512_100656.cif
_cod_data_source_block bcn98
_cod_database_code 1506404

loop_
_symmetry_equiv_pos_as_xyz
'x, y, z'
'-x, -y, z+1/2'
'x+1/2, -y+1/2, z'
'-x+1/2, y+1/2, z+1/2'

loop_
_atom_site_label
_atom_site_type_symbol
_atom_site_fract_x
_atom_site_fract_y
_atom_site_fract_z
_atom_site_U_iso_or_equiv
_atom_site_adp_type
_atom_site_occupancy
_atom_site_symmetry_multiplicity
_atom_site_calc_flag
_atom_site_refinement_flags
B1 B 0.13537(7) 0.13338(8) 1.18501(16) 0.01715(18) Uani 1 1 d .
N1 N 0.15030(5) 0.19646(7) 1.01109(12) 0.01630(15) Uani 1 1 d .
N2 N 0.04402(5) 0.10877(6) 1.17300(12) 0.01598(14) Uani 1 1 d .
C1 C 0.21977(6) 0.21942(8) 0.93538(15) 0.01896(17) Uani 1 1 d .
H1 H 0.2691 0.1907 0.9667 0.023 Uiso 1 1 calc R
C2 C 0.20939(7) 0.29245(8) 0.80221(16) 0.02130(19) Uani 1 1 d .
H2 H 0.2494 0.3201 0.7284 0.026 Uiso 1 1 calc R
C3 C 0.12970(6) 0.31559(8) 0.80061(15) 0.01897(17) Uani 1 1 d .
H3 H 0.1046 0.3629 0.7262 0.023 Uiso 1 1 calc R
C4 C 0.09263(6) 0.25551(7) 0.93080(14) 0.01592(15) Uani 1 1 d .
C5 C 0.01251(6) 0.24337(7) 0.97111(13) 0.01472(15) Uani 1 1 d .
C6 C -0.01168(6) 0.16711(7) 1.08503(12) 0.01510(15) Uani 1 1 d .
C7 C -0.08821(6) 0.12989(7) 1.12260(14) 0.01780(16) Uani 1 1 d .
H7 H -0.1371 0.1556 1.0807 0.021 Uiso 1 1 calc R
C8 C -0.07791(6) 0.04856(8) 1.23245(15) 0.02032(18) Uani 1 1 d .
H8 H -0.1184 0.0072 1.2786 0.024 Uiso 1 1 calc R
C9 C 0.00423(7) 0.03909(7) 1.26243(14) 0.01924(17) Uani 1 1 d .
H9 H 0.0280 -0.0098 1.3358 0.023 Uiso 1 1 calc R
C10 C -0.04646(6) 0.31335(7) 0.89329(13) 0.01487(15) Uani 1 1 d .
C11 C -0.07688(6) 0.29957(7) 0.72048(13) 0.01721(16) Uani 1 1 d .
C12 C -0.12998(6) 0.36931(8) 0.65275(14) 0.01929(18) Uani 1 1 d .
H12 H -0.1513 0.3600 0.5365 0.023 Uiso 1 1 calc R
C13 C -0.15247(6) 0.45191(8) 0.75058(15) 0.01833(17) Uani 1 1 d .
C14 C -0.12140(6) 0.46380(7) 0.92161(15) 0.01776(16) Uani 1 1 d .
H14 H -0.1365 0.5197 0.9899 0.021 Uiso 1 1 calc R
C15 C -0.06870(6) 0.39587(7) 0.99544(13) 0.01604(15) Uani 1 1 d .
C16 C -0.05475(8) 0.21127(9) 0.60915(16) 0.0244(2) Uani 1 1 d .
H16A H -0.0808 0.1524 0.6573 0.037 Uiso 1 1 calc R
H16B H 0.0028 0.2021 0.6123 0.037 Uiso 1 1 calc R
H16C H -0.0718 0.2218 0.4855 0.037 Uiso 1 1 calc R
C17 C -0.20831(7) 0.52713(9) 0.67386(19) 0.0281(2) Uani 1 1 d .
H17A H -0.2375 0.5591 0.7710 0.042 Uiso 1 1 calc R
H17B H -0.2457 0.4945 0.5930 0.042 Uiso 1 1 calc R
H17C H -0.1781 0.5768 0.6076 0.042 Uiso 1 1 calc R
C18 C -0.03610(7) 0.41321(9) 1.18037(16) 0.0237(2) Uani 1 1 d .
H18A H -0.0676 0.4639 1.2406 0.036 Uiso 1 1 calc R
H18B H 0.0190 0.4352 1.1716 0.036 Uiso 1 1 calc R
H18C H -0.0385 0.3518 1.2490 0.036 Uiso 1 1 calc R
C19 C 0.15068(7) 0.20256(9) 1.35779(16) 0.0243(2) Uani 1 1 d .
H19A H 0.1161 0.2604 1.3519 0.036 Uiso 1 1 calc R
H19B H 0.2061 0.2239 1.3593 0.036 Uiso 1 1 calc R
H19C H 0.1391 0.1652 1.4668 0.036 Uiso 1 1 calc R
C20 C 0.18768(6) 0.03386(8) 1.18532(16) 0.02227(19) Uani 1 1 d .
H20A H 0.1743 -0.0057 1.2906 0.033 Uiso 1 1 calc R
H20B H 0.2440 0.0510 1.1887 0.033 Uiso 1 1 calc R
H20C H 0.1765 -0.0041 1.0769 0.033 Uiso 1 1 calc R

loop_
_atom_site_aniso_label
_atom_site_aniso_U_11
_atom_site_aniso_U_22
_atom_site_aniso_U_33
_atom_site_aniso_U_23
_atom_site_aniso_U_13
_atom_site_aniso_U_12
B1 0.0165(4) 0.0186(4) 0.0163(4) 0.0006(3) -0.0012(4) 0.0018(3)
N1 0.0146(3) 0.0161(3) 0.0182(3) 0.0003(3) 0.0007(3) 0.0020(3)
N2 0.0168(3) 0.0153(3) 0.0158(3) 0.0020(3) -0.0002(3) 0.0014(3)
C1 0.0152(4) 0.0192(4) 0.0224(4) -0.0015(3) 0.0022(3) 0.0005(3)
C2 0.0201(4) 0.0205(4) 0.0233(4) 0.0006(3) 0.0056(4) -0.0016(4)
C3 0.0206(4) 0.0164(4) 0.0199(4) 0.0022(3) 0.0030(3) -0.0005(3)
C4 0.0153(3) 0.0154(3) 0.0170(3) 0.0015(3) 0.0008(3) 0.0008(3)
C5 0.0153(3) 0.0142(3) 0.0146(3) 0.0004(3) -0.0006(3) 0.0009(3)
C6 0.0158(3) 0.0147(3) 0.0148(3) 0.0012(3) -0.0003(3) 0.0012(3)
C7 0.0163(4) 0.0197(4) 0.0173(4) 0.0008(3) 0.0010(3) -0.0010(3)
C8 0.0202(4) 0.0201(4) 0.0206(4) 0.0027(3) 0.0025(3) -0.0024(3)
C9 0.0224(4) 0.0171(4) 0.0182(4) 0.0036(3) 0.0015(3) 0.0003(3)
C10 0.0147(3) 0.0153(4) 0.0146(3) 0.0009(3) -0.0008(3) 0.0007(3)
C11 0.0186(4) 0.0184(4) 0.0147(3) 0.0010(3) -0.0006(3) -0.0008(3)
C12 0.0184(4) 0.0228(4) 0.0167(4) 0.0039(3) -0.0025(3) -0.0008(3)
C13 0.0149(3) 0.0184(4) 0.0217(4) 0.0060(3) -0.0008(3) -0.0002(3)
C14 0.0160(4) 0.0154(4) 0.0218(4) 0.0015(3) 0.0001(3) 0.0011(3)
C15 0.0147(3) 0.0159(4) 0.0175(4) -0.0001(3) -0.0009(3) -0.0002(3)
C16 0.0313(5) 0.0238(5) 0.0181(4) -0.0046(4) -0.0017(4) 0.0033(4)
C17 0.0219(4) 0.0293(5) 0.0332(6) 0.0107(5) -0.0027(4) 0.0074(4)
C18 0.0271(5) 0.0245(5) 0.0195(4) -0.0055(4) -0.0046(4) 0.0029(4)
C19 0.0250(5) 0.0274(5) 0.0204(4) -0.0051(4) -0.0022(4) -0.0002(4)
C20 0.0212(4) 0.0217(4) 0.0239(4) 0.0027(4) -0.0009(4) 0.0054(4)

loop_
_atom_type_symbol
_atom_type_description
_atom_type_scat_dispersion_real
_atom_type_scat_dispersion_imag
_atom_type_scat_source
C C 0.0033 0.0000 'International Tables Vol C Tables 4.2.6.8 and 6.1.1.4'
H H 0.0000 0.0000 'International Tables Vol C Tables 4.2.6.8 and 6.1.1.4'
B B 0.0013 0.0000 'International Tables Vol C Tables 4.2.6.8 and 6.1.1.4'
N N 0.0061 0.0000 'International Tables Vol C Tables 4.2.6.8 and 6.1.1.4'

loop_
_geom_angle_atom_site_label_1
_geom_angle_atom_site_label_2
_geom_angle_atom_site_label_3
_geom_angle
N1 B1 N2 102.92(8)
N1 B1 C20 111.56(9)
N2 B1 C20 110.97(8)
N1 B1 C19 108.59(8)
N2 B1 C19 108.89(9)
C20 B1 C19 113.36(9)
C1 N1 C4 107.20(9)
C1 N1 B1 127.94(9)
C4 N1 B1 123.65(8)
C9 N2 C6 107.32(8)
C9 N2 B1 127.62(9)
C6 N2 B1 124.44(8)
N1 C1 C2 110.59(9)
N1 C1 H1 124.7
C2 C1 H1 124.7
C3 C2 C1 106.59(9)
C3 C2 H2 126.7
C1 C2 H2 126.7
C2 C3 C4 107.10(9)
C2 C3 H3 126.5
C4 C3 H3 126.5
C5 C4 N1 121.03(9)
C5 C4 C3 130.17(9)
N1 C4 C3 108.51(9)
C4 C5 C6 120.07(8)
C4 C5 C10 119.16(8)
C6 C5 C10 120.77(9)
N2 C6 C5 120.61(9)
N2 C6 C7 108.67(8)
C5 C6 C7 130.55(9)
C8 C7 C6 106.65(9)
C8 C7 H7 126.7
C6 C7 H7 126.7
C7 C8 C9 106.86(9)
C7 C8 H8 126.6
C9 C8 H8 126.6
N2 C9 C8 110.47(9)
N2 C9 H9 124.8
C8 C9 H9 124.8
C11 C10 C15 120.58(9)
C11 C10 C5 121.22(9)
C15 C10 C5 118.16(8)
C12 C11 C10 118.58(9)
C12 C11 C16 119.78(9)
C10 C11 C16 121.63(9)
C13 C12 C11 121.95(9)
C13 C12 H12 119.0
C11 C12 H12 119.0
C12 C13 C14 118.28(9)
C12 C13 C17 121.13(10)
C14 C13 C17 120.58(11)
C13 C14 C15 121.86(10)
C13 C14 H14 119.1
C15 C14 H14 119.1
C14 C15 C10 118.74(9)
C14 C15 C18 119.56(9)
C10 C15 C18 121.69(9)
C11 C16 H16A 109.5
C11 C16 H16B 109.5
H16A C16 H16B 109.5
C11 C16 H16C 109.5
H16A C16 H16C 109.5
H16B C16 H16C 109.5
C13 C17 H17A 109.5
C13 C17 H17B 109.5
H17A C17 H17B 109.5
C13 C17 H17C 109.5
H17A C17 H17C 109.5
H17B C17 H17C 109.5
C15 C18 H18A 109.5
C15 C18 H18B 109.5
H18A C18 H18B 109.5
C15 C18 H18C 109.5
H18A C18 H18C 109.5
H18B C18 H18C 109.5
B1 C19 H19A 109.5
B1 C19 H19B 109.5
H19A C19 H19B 109.5
B1 C19 H19C 109.5
H19A C19 H19C 109.5
H19B C19 H19C 109.5
B1 C20 H20A 109.5
B1 C20 H20B 109.5
H20A C20 H20B 109.5
B1 C20 H20C 109.5
H20A C20 H20C 109.5
H20B C20 H20C 109.5

loop_
_geom_bond_atom_site_label_1
_geom_bond_atom_site_label_2
_geom_bond_distance
B1 N1 1.5782(15)
B1 N2 1.5819(14)
B1 C20 1.6141(15)
B1 C19 1.6187(16)
N1 C1 1.3402(13)
N1 C4 1.3973(13)
N2 C9 1.3394(13)
N2 C6 1.3950(12)
C1 C2 1.4164(17)
C1 H1 0.9500
C2 C3 1.3827(15)
C2 H2 0.9500
C3 C4 1.4165(14)
C3 H3 0.9500
C4 C5 1.3968(13)
C5 C6 1.4018(13)
C5 C10 1.4946(13)
C6 C7 1.4165(14)
C7 C8 1.3871(15)
C7 H7 0.9500
C8 C9 1.4119(15)
C8 H8 0.9500
C9 H9 0.9500
C10 C11 1.4043(14)
C10 C15 1.4068(14)
C11 C12 1.3991(14)
C11 C16 1.5066(15)
C12 C13 1.3916(16)
C12 H12 0.9500
C13 C14 1.3930(16)
C13 C17 1.5039(15)
C14 C15 1.3957(14)
C14 H14 0.9500
C15 C18 1.5082(15)
C16 H16A 0.9800
C16 H16B 0.9800
C16 H16C 0.9800
C17 H17A 0.9800
C17 H17B 0.9800
C17 H17C 0.9800
C18 H18A 0.9800
C18 H18B 0.9800
C18 H18C 0.9800
C19 H19A 0.9800
C19 H19B 0.9800
C19 H19C 0.9800
C20 H20A 0.9800
C20 H20B 0.9800
C20 H20C 0.9800
